data_2108258
loop_
_publ_author_name
'Zacharias, Savannah C.'
'Ramon, Ga\"elle'
'Bourne, Susan A.'

_publ_section_title
;
 Control of crystal structure using temperature and time
;
_journal_coeditor_code LO5021SUP1
_journal_issue 4
_journal_name_full 'Acta Crystallographica Section B'
_journal_paper_doi 10.1107/S2052520618007795
_journal_volume 74
_journal_year 2018
_chemical_formula_sum 'C48 H40 Fe4 N4 O24'
_chemical_formula_weight 1280.24
_space_group_crystal_system tetragonal
_space_group_IT_number 114
_space_group_name_Hall 'P -4 2n'
_space_group_name_H-M_alt 'P -4 21 c'
_symmetry_space_group_name_Hall 'P -4 2n'
_symmetry_space_group_name_H-M 'P -4 21 c'
_atom_sites_solution_hydrogens geom
_audit_creation_method SHELXL-2017/1
_cell_angle_alpha 90
_cell_angle_beta 90
_cell_angle_gamma 90
_cell_formula_units_Z 2
_cell_length_a 13.2415(13)
_cell_length_b 13.2415(13)
_cell_length_c 14.9977(17)
_cell_measurement_reflns_used 5813
_cell_measurement_temperature 173(2)
_cell_measurement_theta_max 25.865
_cell_measurement_theta_min 2.716
_cell_volume 2629.7(5)
_computing_structure_refinement 'SHELXL-2017/1 (Sheldrick, 2017)'
_diffrn_ambient_temperature 173(2)
_diffrn_measured_fraction_theta_full 0.997
_diffrn_measured_fraction_theta_max 0.997
_diffrn_measurement_device_type 'CCD detector'
_diffrn_measurement_method '\f and \w scans'
_diffrn_radiation_type MoK\a
_diffrn_radiation_wavelength 0.71073
_diffrn_reflns_av_R_equivalents 0.0673
_diffrn_reflns_av_unetI/netI 0.0333
_diffrn_reflns_Laue_measured_fraction_full 0.997
_diffrn_reflns_Laue_measured_fraction_max 0.997
_diffrn_reflns_limit_h_max 15
_diffrn_reflns_limit_h_min -15
_diffrn_reflns_limit_k_max 17
_diffrn_reflns_limit_k_min -17
_diffrn_reflns_limit_l_max 20
_diffrn_reflns_limit_l_min -20
_diffrn_reflns_number 36874
_diffrn_reflns_point_group_measured_fraction_full 0.998
_diffrn_reflns_point_group_measured_fraction_max 0.997
_diffrn_reflns_theta_full 25.242
_diffrn_reflns_theta_max 28.337
_diffrn_reflns_theta_min 2.052
_exptl_absorpt_coefficient_mu 1.171
_exptl_absorpt_correction_T_max 1
_exptl_absorpt_correction_T_min 0.890
_exptl_absorpt_correction_type multi-scan
_exptl_absorpt_process_details
;G. M. Sheldrick, SADABS, Version 2.05, Univeristy of Gottingen, 
Germany, 2007
;
_exptl_crystal_colour red
_exptl_crystal_density_diffrn 1.617
_exptl_crystal_description prism
_exptl_crystal_F_000 1304
_exptl_crystal_size_max 0.496
_exptl_crystal_size_mid 0.248
_exptl_crystal_size_min 0.124
_pd_instr_dist_spec/detc 48
_refine_diff_density_max 0.272
_refine_diff_density_min -0.331
_refine_diff_density_rms 0.054
_refine_ls_abs_structure_details
;
 Flack x determined using 1179 quotients [(I+)-(I-)]/[(I+)+(I-)]
 (Parsons, Flack and Wagner, Acta Cryst. B69 (2013) 249-259).
;
_refine_ls_abs_structure_Flack 0.000(9)
_refine_ls_extinction_method none
_refine_ls_goodness_of_fit_ref 1.039
_refine_ls_hydrogen_treatment constr
_refine_ls_matrix_type full
_refine_ls_number_parameters 183
_refine_ls_number_reflns 3279
_refine_ls_number_restraints 0
_refine_ls_restrained_S_all 1.039
_refine_ls_R_factor_all 0.0369
_refine_ls_R_factor_gt 0.0294
_refine_ls_shift/su_max 0.001
_refine_ls_shift/su_mean 0.000
_refine_ls_structure_factor_coef Fsqd
_refine_ls_weighting_details 'w=1/[\s^2^(Fo^2^)+(0.0302P)^2^+0.6617P] where P=(Fo^2^+2Fc^2^)/3'
_refine_ls_weighting_scheme calc
_refine_ls_wR_factor_gt 0.0637
_refine_ls_wR_factor_ref 0.0670
_reflns_Friedel_coverage 0.786
_reflns_Friedel_fraction_full 1.000
_reflns_Friedel_fraction_max 0.998
_reflns_number_gt 2913
_reflns_number_total 3279
_reflns_threshold_expression 'I > 2\s(I)'
_cod_data_source_file lo5021sup1.cif
_cod_data_source_block II
_cod_depositor_comments
;

2019-10-16
Z value and formula fixed to values more according to usual
chemical conventions.                 miguel
;
_cod_original_cell_volume 2629.7(6)
_cod_original_formula_sum 'C12 H10 Fe N O6'
_cod_original_formula_units_Z 8
_cod_original_formula_weight 320.06
_cod_database_code 2108258
_cod_database_fobs_code 2108258
_shelx_shelxl_version_number 2017/1
_shelx_space_group_comment
;
The symmetry employed for this shelxl refinement is uniquely defined
by the following loop, which should always be used as a source of
symmetry information in preference to the above space-group names.
They are only intended as comments.
;

loop_
_space_group_symop_operation_xyz
'x, y, z'
'y, -x, -z'
'-x, -y, z'
'-y, x, -z'
'x+1/2, -y+1/2, -z+1/2'
'-x+1/2, y+1/2, -z+1/2'
'-y+1/2, -x+1/2, z+1/2'
'y+1/2, x+1/2, z+1/2'

loop_
_atom_site_label
_atom_site_type_symbol
_atom_site_fract_x
_atom_site_fract_y
_atom_site_fract_z
_atom_site_U_iso_or_equiv
_atom_site_adp_type
_atom_site_occupancy
_atom_site_site_symmetry_order
_atom_site_calc_flag
_atom_site_refinement_flags_posn
_atom_site_refinement_flags_adp
Fe1 Fe 0.78103(3) -0.02743(3) 0.38503(3) 0.02069(11) Uani 1 1 d . .
O6 O 0.71691(18) -0.16249(16) 0.39087(14) 0.0303(5) Uani 1 1 d . .
O3 O 0.90655(15) -0.12378(16) 0.62302(13) 0.0238(5) Uani 1 1 d . .
O4 O 0.87831(16) -0.09162(16) 0.47864(12) 0.0210(4) Uani 1 1 d . .
O5 O 0.82251(19) -0.05933(18) 0.26416(14) 0.0315(6) Uani 1 1 d . .
C6 C 0.7634(2) -0.0257(2) 0.58249(18) 0.0203(6) Uani 1 1 d . .
O1 O 0.65995(18) 0.05444(18) 0.35439(14) 0.0306(6) Uani 1 1 d . .
N1 N 0.7181(2) 0.00586(19) 0.50840(15) 0.0202(5) Uani 1 1 d . .
C7 C 0.8574(2) -0.0844(2) 0.55994(18) 0.0197(6) Uani 1 1 d . .
O2 O 0.5270(2) 0.1429(2) 0.40487(19) 0.0503(7) Uani 1 1 d . .
C8 C 0.8363(3) -0.1299(3) 0.1199(2) 0.0488(10) Uani 1 1 d . .
H8A H 0.818419 -0.064217 0.094235 0.073 Uiso 1 1 calc R U
H8B H 0.804358 -0.183799 0.085019 0.073 Uiso 1 1 calc R U
H8C H 0.909762 -0.138429 0.118500 0.073 Uiso 1 1 calc R U
C5 C 0.7246(3) -0.0006(3) 0.6650(2) 0.0289(8) Uani 1 1 d . .
H5 H 0.757264 -0.021613 0.718207 0.035 Uiso 1 1 calc R U
C4 C 0.6360(3) 0.0567(3) 0.6680(2) 0.0351(8) Uani 1 1 d . .
H4 H 0.606820 0.073760 0.723913 0.042 Uiso 1 1 calc R U
C3 C 0.5909(3) 0.0885(3) 0.5900(2) 0.0325(8) Uani 1 1 d . .
H3 H 0.531033 0.128054 0.591422 0.039 Uiso 1 1 calc R U
C11 C 0.7075(3) -0.2295(3) 0.3308(2) 0.0280(7) Uani 1 1 d . .
C9 C 0.7996(3) -0.1350(3) 0.21518(19) 0.0296(7) Uani 1 1 d . .
C10 C 0.7460(3) -0.2183(3) 0.2443(2) 0.0335(8) Uani 1 1 d . .
H10 H 0.734454 -0.271436 0.203022 0.040 Uiso 1 1 calc R U
C2 C 0.6346(2) 0.0617(2) 0.5094(2) 0.0248(6) Uani 1 1 d . .
C1 C 0.6014(3) 0.0898(3) 0.4164(2) 0.0313(7) Uani 1 1 d . .
C12 C 0.6543(3) -0.3233(3) 0.3575(2) 0.0378(9) Uani 1 1 d . .
H12A H 0.695200 -0.360071 0.401159 0.057 Uiso 1 1 calc R U
H12B H 0.643542 -0.365861 0.304828 0.057 Uiso 1 1 calc R U
H12C H 0.588879 -0.306002 0.383972 0.057 Uiso 1 1 calc R U

loop_
_atom_site_aniso_label
_atom_site_aniso_U_11
_atom_site_aniso_U_22
_atom_site_aniso_U_33
_atom_site_aniso_U_23
_atom_site_aniso_U_13
_atom_site_aniso_U_12
Fe1 0.0260(2) 0.0196(2) 0.01650(16) -0.00149(17) -0.00393(18) -0.00011(19)
O6 0.0378(13) 0.0255(12) 0.0278(10) -0.0057(10) -0.0008(11) -0.0037(10)
O3 0.0215(11) 0.0311(12) 0.0188(9) 0.0063(9) -0.0012(9) 0.0025(9)
O4 0.0228(11) 0.0221(11) 0.0181(9) 0.0003(8) -0.0022(8) 0.0054(9)
O5 0.0456(16) 0.0277(13) 0.0213(10) -0.0045(9) 0.0009(9) -0.0044(11)
C6 0.0197(16) 0.0198(15) 0.0215(11) -0.0006(11) -0.0012(11) -0.0026(14)
O1 0.0285(14) 0.0333(14) 0.0300(11) 0.0044(9) -0.0094(10) 0.0023(10)
N1 0.0192(13) 0.0190(13) 0.0223(11) -0.0028(9) -0.0022(10) -0.0003(10)
C7 0.0186(16) 0.0188(16) 0.0217(13) 0.0002(11) -0.0019(11) -0.0017(12)
O2 0.0354(16) 0.0511(18) 0.0644(18) 0.0081(14) -0.0103(13) 0.0194(14)
C8 0.069(3) 0.050(2) 0.0273(16) -0.0118(18) 0.0056(19) 0.005(2)
C5 0.032(2) 0.0311(19) 0.0232(13) -0.0025(12) 0.0026(14) -0.0024(14)
C4 0.037(2) 0.034(2) 0.0341(17) -0.0099(14) 0.0105(15) 0.0005(16)
C3 0.0235(18) 0.0286(19) 0.0455(19) -0.0070(15) 0.0066(14) 0.0022(14)
C11 0.0273(17) 0.0234(17) 0.0334(15) -0.0049(12) -0.0106(13) 0.0038(14)
C9 0.033(2) 0.0334(19) 0.0219(13) -0.0080(12) -0.0043(12) 0.0053(15)
C10 0.040(2) 0.0306(18) 0.0299(14) -0.0125(14) -0.0038(13) -0.0026(15)
C2 0.0196(16) 0.0196(16) 0.0352(16) -0.0021(12) -0.0014(13) 0.0009(12)
C1 0.0261(19) 0.0277(19) 0.0402(17) 0.0052(14) -0.0079(14) 0.0001(14)
C12 0.042(2) 0.029(2) 0.0420(18) -0.0049(15) -0.0063(16) -0.0063(17)

loop_
_atom_type_symbol
_atom_type_description
_atom_type_scat_dispersion_real
_atom_type_scat_dispersion_imag
_atom_type_scat_source
C C 0.0033 0.0016 'International Tables Vol C Tables 4.2.6.8 and 6.1.1.4'
H H 0.0000 0.0000 'International Tables Vol C Tables 4.2.6.8 and 6.1.1.4'
Fe Fe 0.3463 0.8444 'International Tables Vol C Tables 4.2.6.8 and 6.1.1.4'
N N 0.0061 0.0033 'International Tables Vol C Tables 4.2.6.8 and 6.1.1.4'
O O 0.0106 0.0060 'International Tables Vol C Tables 4.2.6.8 and 6.1.1.4'

loop_
_geom_angle_atom_site_label_1
_geom_angle_atom_site_label_2
_geom_angle_atom_site_label_3
_geom_angle
_geom_angle_site_symmetry_1
_geom_angle_site_symmetry_3
O5 Fe1 O6 88.06(10) . .
O5 Fe1 O1 97.53(10) . .
O6 Fe1 O1 99.02(10) . .
O5 Fe1 O3 86.60(9) . 2_666
O6 Fe1 O3 167.16(9) . 2_666
O1 Fe1 O3 93.25(9) . 2_666
O5 Fe1 N1 172.79(11) . .
O6 Fe1 N1 88.87(9) . .
O1 Fe1 N1 76.52(10) . .
O3 Fe1 N1 97.69(9) 2_666 .
O5 Fe1 O4 111.41(10) . .
O6 Fe1 O4 82.36(9) . .
O1 Fe1 O4 151.06(9) . .
O3 Fe1 O4 88.74(8) 2_666 .
N1 Fe1 O4 74.60(9) . .
C11 O6 Fe1 129.8(2) . .
C7 O3 Fe1 128.01(19) . 4_646
C7 O4 Fe1 119.12(19) . .
C9 O5 Fe1 129.8(2) . .
N1 C6 C5 120.3(3) . .
N1 C6 C7 110.3(2) . .
C5 C6 C7 129.3(3) . .
C1 O1 Fe1 120.8(2) . .
C6 N1 C2 122.7(3) . .
C6 N1 Fe1 119.8(2) . .
C2 N1 Fe1 117.45(19) . .
O4 C7 O3 125.7(3) . .
O4 C7 C6 116.1(3) . .
O3 C7 C6 118.1(2) . .
C6 C5 C4 118.2(3) . .
C3 C4 C5 120.0(3) . .
C4 C3 C2 118.7(3) . .
O6 C11 C10 123.2(3) . .
O6 C11 C12 116.1(3) . .
C10 C11 C12 120.7(3) . .
O5 C9 C10 124.4(3) . .
O5 C9 C8 115.6(3) . .
C10 C9 C8 120.0(3) . .
C9 C10 C11 124.3(3) . .
N1 C2 C3 119.9(3) . .
N1 C2 C1 111.6(3) . .
C3 C2 C1 128.4(3) . .
O2 C1 O1 126.0(3) . .
O2 C1 C2 120.4(3) . .
O1 C1 C2 113.6(3) . .

loop_
_geom_bond_atom_site_label_1
_geom_bond_atom_site_label_2
_geom_bond_distance
_geom_bond_site_symmetry_2
Fe1 O5 1.941(2) .
Fe1 O6 1.982(2) .
Fe1 O1 1.989(2) .
Fe1 O3 2.041(2) 2_666
Fe1 N1 2.076(2) .
Fe1 O4 2.086(2) .
O6 C11 1.270(4) .
O3 C7 1.261(3) .
O4 C7 1.254(3) .
O5 C9 1.279(4) .
C6 N1 1.330(4) .
C6 C5 1.380(4) .
C6 C7 1.505(4) .
O1 C1 1.297(4) .
N1 C2 1.331(4) .
O2 C1 1.224(4) .
C8 C9 1.511(5) .
C5 C4 1.398(5) .
C4 C3 1.381(5) .
C3 C2 1.387(4) .
C11 C10 1.401(5) .
C11 C12 1.484(5) .
C9 C10 1.382(5) .
C2 C1 1.509(4) .

loop_
_geom_hbond_atom_site_label_D
_geom_hbond_atom_site_label_H
_geom_hbond_atom_site_label_A
_geom_hbond_distance_DH
_geom_hbond_distance_HA
_geom_hbond_distance_DA
_geom_hbond_angle_DHA
_geom_hbond_site_symmetry_A
_geom_hbond_publ_flag
C4 H4 O1 0.95 2.37 3.2934(4) 164 8_545 yes
